data_1560275
loop_
_publ_author_name
'Panetti, Grace B.'
'Carroll, Patrick J.'
'Gau, Michael R.'
'Manor, Brian C.'
'Schelter, Eric J.'
'Walsh, Patrick J.'

_publ_section_title
;
 Synthesis of an elusive, stable 2-azaallyl radical guided by
 electrochemical and reactivity studies of 2-azaallyl anions
;
_journal_issue 12
_journal_name_full 'Chemical Science'
_journal_page_first 4405
_journal_page_last 4410
_journal_paper_doi 10.1039/D0SC04822D
_journal_volume 12
_journal_year 2021
_chemical_formula_moiety 'C26 H20 N, C12 H30 Na O6'
_chemical_formula_sum 'C38 H50 N Na O6'
_chemical_formula_weight 639.78
_space_group_crystal_system monoclinic
_space_group_IT_number 14
_space_group_name_Hall '-P 2ybc'
_space_group_name_H-M_alt 'P 1 21/c 1'
_atom_sites_solution_hydrogens geom
_atom_sites_solution_primary direct
_audit_creation_date 2018-03-27
_audit_creation_method
;
Olex2 1.2
(compiled 2017.08.10 svn.r3458 for OlexSys, GUI svn.r5381)
;
_audit_update_record
;
2020-03-25 deposited with the CCDC.	2021-02-02 downloaded from the CCDC.
;
_cell_angle_alpha 90
_cell_angle_beta 100.040(2)
_cell_angle_gamma 90
_cell_formula_units_Z 8
_cell_length_a 17.7615(7)
_cell_length_b 11.8703(4)
_cell_length_c 34.9201(13)
_cell_measurement_reflns_used 9031
_cell_measurement_temperature 100(2)
_cell_measurement_theta_max 27.49
_cell_measurement_theta_min 2.47
_cell_volume 7249.6(5)
_computing_data_collection 'Bruker APEX2 v2014.11-0'
_computing_data_reduction 'Bruker SAINT v8.34A'
_computing_publication_material 'Olex2 (Dolomanov et al., 2009)'
_computing_structure_refinement 'ShelXL (Sheldrick, 2015)'
_computing_structure_solution 'ShelXS (Sheldrick, 2008)'
_diffrn_ambient_temperature 100
_diffrn_measured_fraction_theta_full 0.999
_diffrn_measured_fraction_theta_max 0.998
_diffrn_measurement_device 'CCD area detector'
_diffrn_measurement_device_type 'Bruker APEXII'
_diffrn_measurement_method '\w and \f scans'
_diffrn_radiation_monochromator graphite
_diffrn_radiation_type MoK\a
_diffrn_radiation_wavelength 0.71073
_diffrn_reflns_av_R_equivalents 0.0444
_diffrn_reflns_av_unetI/netI 0.0271
_diffrn_reflns_Laue_measured_fraction_full 0.999
_diffrn_reflns_Laue_measured_fraction_max 0.998
_diffrn_reflns_limit_h_max 14
_diffrn_reflns_limit_h_min -23
_diffrn_reflns_limit_k_max 15
_diffrn_reflns_limit_k_min -15
_diffrn_reflns_limit_l_max 45
_diffrn_reflns_limit_l_min -45
_diffrn_reflns_number 155046
_diffrn_reflns_point_group_measured_fraction_full 0.999
_diffrn_reflns_point_group_measured_fraction_max 0.998
_diffrn_reflns_theta_full 25.242
_diffrn_reflns_theta_max 27.523
_diffrn_reflns_theta_min 1.184
_diffrn_source 'sealed tube'
_exptl_absorpt_coefficient_mu 0.088
_exptl_absorpt_correction_T_max 0.7456
_exptl_absorpt_correction_T_min 0.6921
_exptl_absorpt_correction_type multi-scan
_exptl_absorpt_process_details 'SADABS v2014/4'
_exptl_crystal_colour 'dark red'
_exptl_crystal_density_diffrn 1.172
_exptl_crystal_description block
_exptl_crystal_F_000 2752
_exptl_crystal_size_max 0.23
_exptl_crystal_size_mid 0.11
_exptl_crystal_size_min 0.07
_refine_diff_density_max 1.062
_refine_diff_density_min -0.521
_refine_diff_density_rms 0.042
_refine_ls_extinction_method none
_refine_ls_goodness_of_fit_ref 1.015
_refine_ls_hydrogen_treatment constr
_refine_ls_matrix_type full
_refine_ls_number_parameters 897
_refine_ls_number_reflns 16670
_refine_ls_number_restraints 78
_refine_ls_restrained_S_all 1.015
_refine_ls_R_factor_all 0.0601
_refine_ls_R_factor_gt 0.0414
_refine_ls_shift/su_max 0.009
_refine_ls_shift/su_mean 0.000
_refine_ls_structure_factor_coef Fsqd
_refine_ls_weighting_details 'w=1/[\s^2^(Fo^2^)+(0.0442P)^2^+3.4480P] where P=(Fo^2^+2Fc^2^)/3'
_refine_ls_weighting_scheme calc
_refine_ls_wR_factor_gt 0.0958
_refine_ls_wR_factor_ref 0.1048
_reflns_number_gt 12885
_reflns_number_total 16670
_reflns_threshold_expression 'I > 2\s(I)'
_cod_data_source_file d0sc04822d3.cif
_cod_data_source_block 6235
_cod_depositor_comments 'Adding full bibliography for 1560274--1560278.cif.'
_cod_database_code 1560275
_shelx_shelxl_version_number 2017/1
_shelx_estimated_absorpt_t_max 0.994
_shelx_estimated_absorpt_t_min 0.980

loop_
_space_group_symop_operation_xyz
'x, y, z'
'-x, y+1/2, -z+1/2'
'-x, -y, -z'
'x, -y-1/2, z-1/2'

loop_
_atom_site_label
_atom_site_type_symbol
_atom_site_fract_x
_atom_site_fract_y
_atom_site_fract_z
_atom_site_U_iso_or_equiv
_atom_site_adp_type
_atom_site_occupancy
_atom_site_site_symmetry_order
_atom_site_calc_flag
_atom_site_refinement_flags_posn
_atom_site_refinement_flags_adp
_atom_site_refinement_flags_occupancy
_atom_site_disorder_assembly
_atom_site_disorder_group
N1 N 0.67627(6) 0.34662(9) 0.33402(3) 0.0151(2) Uani 1 1 d . . . . .
C1 C 0.72220(7) 0.38948(10) 0.31124(4) 0.0153(3) Uani 1 1 d . . . . .
C2 C 0.69614(7) 0.44066(10) 0.27225(4) 0.0155(3) Uani 1 1 d . . . . .
C3 C 0.63577(7) 0.51848(11) 0.26671(4) 0.0164(3) Uani 1 1 d . . . . .
H3 H 0.610849 0.535864 0.287934 0.020 Uiso 1 1 calc R . . . .
C4 C 0.61134(8) 0.57082(11) 0.23124(4) 0.0195(3) Uani 1 1 d . . . . .
H4 H 0.569823 0.622374 0.228329 0.023 Uiso 1 1 calc R . . . .
C5 C 0.64768(8) 0.54776(12) 0.19990(4) 0.0213(3) Uani 1 1 d . . . . .
H5 H 0.631627 0.583997 0.175593 0.026 Uiso 1 1 calc R . . . .
C6 C 0.70767(8) 0.47121(12) 0.20456(4) 0.0222(3) Uani 1 1 d . . . . .
H6 H 0.732808 0.455029 0.183305 0.027 Uiso 1 1 calc R . . . .
C7 C 0.73117(8) 0.41816(11) 0.24004(4) 0.0195(3) Uani 1 1 d . . . . .
H7 H 0.771931 0.365358 0.242577 0.023 Uiso 1 1 calc R . . . .
C8 C 0.80257(8) 0.40225(11) 0.33000(4) 0.0188(3) Uani 1 1 d . . . . .
C9 C 0.85854(8) 0.45594(12) 0.31228(5) 0.0256(3) Uani 1 1 d . . . . .
H9 H 0.844870 0.483579 0.286476 0.031 Uiso 1 1 calc R . . . .
C10 C 0.93324(9) 0.46929(14) 0.33175(6) 0.0365(4) Uani 1 1 d . . . . .
H10 H 0.969480 0.505687 0.318914 0.044 Uiso 1 1 calc R . . . .
C11 C 0.95595(9) 0.43086(15) 0.36931(6) 0.0394(4) Uani 1 1 d . . . . .
H11 H 1.007113 0.440605 0.382363 0.047 Uiso 1 1 calc R . . . .
C12 C 0.90242(9) 0.37786(14) 0.38748(5) 0.0326(4) Uani 1 1 d . . . . .
H12 H 0.916857 0.351341 0.413389 0.039 Uiso 1 1 calc R . . . .
C13 C 0.82785(8) 0.36299(12) 0.36827(4) 0.0234(3) Uani 1 1 d . . . . .
H13 H 0.792555 0.325083 0.381315 0.028 Uiso 1 1 calc R . . . .
C14 C 0.60215(7) 0.32036(10) 0.32779(4) 0.0149(2) Uani 1 1 d . . . . .
C15 C 0.55135(7) 0.31602(11) 0.28892(4) 0.0149(2) Uani 1 1 d . . . . .
C16 C 0.56934(8) 0.24710(12) 0.25939(4) 0.0209(3) Uani 1 1 d . . . . .
H16 H 0.613938 0.201521 0.264389 0.025 Uiso 1 1 calc R . . . .
C17 C 0.52366(8) 0.24370(13) 0.22300(4) 0.0263(3) Uani 1 1 d . . . . .
H17 H 0.537467 0.196618 0.203339 0.032 Uiso 1 1 calc R . . . .
C18 C 0.45807(9) 0.30840(14) 0.21508(4) 0.0273(3) Uani 1 1 d . . . . .
H18 H 0.426799 0.306073 0.190075 0.033 Uiso 1 1 calc R . . . .
C19 C 0.43840(8) 0.37661(13) 0.24395(4) 0.0264(3) Uani 1 1 d . . . . .
H19 H 0.393202 0.420872 0.238846 0.032 Uiso 1 1 calc R . . . .
C20 C 0.48463(8) 0.38043(12) 0.28033(4) 0.0206(3) Uani 1 1 d . . . . .
H20 H 0.470609 0.427879 0.299844 0.025 Uiso 1 1 calc R . . . .
C21 C 0.57022(7) 0.29155(10) 0.36244(4) 0.0158(3) Uani 1 1 d . . . . .
C22 C 0.61515(8) 0.30237(11) 0.40001(4) 0.0195(3) Uani 1 1 d . . . . .
H22 H 0.667437 0.322946 0.402303 0.023 Uiso 1 1 calc R . . . .
C23 C 0.58508(8) 0.28383(12) 0.43336(4) 0.0226(3) Uani 1 1 d . . . . .
H23 H 0.616967 0.291901 0.458037 0.027 Uiso 1 1 calc R . . . .
C24 C 0.50866(8) 0.25346(12) 0.43139(4) 0.0232(3) Uani 1 1 d . . . . .
H24 H 0.487729 0.242786 0.454379 0.028 Uiso 1 1 calc R . . . .
C25 C 0.46395(8) 0.23925(11) 0.39487(4) 0.0200(3) Uani 1 1 d . . . . .
H25 H 0.412004 0.217206 0.392950 0.024 Uiso 1 1 calc R . . . .
C26 C 0.49376(7) 0.25664(11) 0.36117(4) 0.0173(3) Uani 1 1 d . . . . .
H26 H 0.462003 0.244790 0.336654 0.021 Uiso 1 1 calc R . . . .
Na1 Na 0.89909(3) 0.93947(4) 0.29819(2) 0.01922(12) Uani 1 1 d . . . . .
O1 O 0.99765(6) 1.07243(9) 0.28994(3) 0.0277(2) Uani 1 1 d . . . . .
O2 O 1.01874(6) 0.85635(10) 0.31888(4) 0.0384(3) Uani 1 1 d . . . . .
C27 C 1.06952(9) 1.03763(15) 0.31075(5) 0.0371(4) Uani 1 1 d . . . . .
H27a H 1.072833 1.055478 0.338692 0.044 Uiso 1 1 calc R . . . .
H27b H 1.110894 1.078725 0.301040 0.044 Uiso 1 1 calc R . . . .
C28 C 1.07910(10) 0.91605(16) 0.30587(6) 0.0441(5) Uani 1 1 d . . . . .
H28a H 1.078958 0.898858 0.278121 0.053 Uiso 1 1 calc R . . . .
H28b H 1.128840 0.891711 0.320992 0.053 Uiso 1 1 calc R . . . .
C29 C 0.98677(11) 1.19086(14) 0.29517(7) 0.0470(5) Uani 1 1 d . . . . .
H29a H 0.935538 1.212639 0.281999 0.070 Uiso 1 1 calc GR . . . .
H29b H 1.025212 1.233180 0.284093 0.070 Uiso 1 1 calc GR . . . .
H29c H 0.992119 1.207629 0.322992 0.070 Uiso 1 1 calc GR . . . .
C30 C 1.03593(12) 0.74270(15) 0.32588(6) 0.0487(5) Uani 1 1 d . . . . .
H30a H 0.995366 0.707227 0.337429 0.073 Uiso 1 1 calc GR . . . .
H30b H 1.084718 0.735933 0.343822 0.073 Uiso 1 1 calc GR . . . .
H30c H 1.039796 0.705119 0.301312 0.073 Uiso 1 1 calc GR . . . .
O3 O 0.86705(5) 0.88825(8) 0.23206(3) 0.0209(2) Uani 1 1 d . . . . .
O4 O 0.79631(6) 0.80492(8) 0.28964(3) 0.0246(2) Uani 1 1 d . . . . .
C31 C 0.80333(8) 0.81413(12) 0.22261(4) 0.0231(3) Uani 1 1 d . . . . .
H31a H 0.808074 0.769571 0.199181 0.028 Uiso 1 1 calc R . . . .
H31b H 0.755285 0.858068 0.217092 0.028 Uiso 1 1 calc R . . . .
C32 C 0.80195(9) 0.73726(12) 0.25647(4) 0.0245(3) Uani 1 1 d . . . . .
H32a H 0.757634 0.685598 0.250856 0.029 Uiso 1 1 calc R . . . .
H32b H 0.849242 0.691495 0.261458 0.029 Uiso 1 1 calc R . . . .
C33 C 0.87638(9) 0.95854(13) 0.20003(4) 0.0269(3) Uani 1 1 d . . . . .
H33a H 0.827962 0.996598 0.190058 0.040 Uiso 1 1 calc GR . . . .
H33b H 0.891551 0.912349 0.179394 0.040 Uiso 1 1 calc GR . . . .
H33c H 0.916014 1.014920 0.208664 0.040 Uiso 1 1 calc GR . . . .
C34 C 0.77826(10) 0.73922(13) 0.32102(5) 0.0322(4) Uani 1 1 d . . . . .
H34a H 0.819163 0.684425 0.329233 0.048 Uiso 1 1 calc GR . . . .
H34b H 0.729941 0.699322 0.312505 0.048 Uiso 1 1 calc GR . . . .
H34c H 0.773287 0.788775 0.342887 0.048 Uiso 1 1 calc GR . . . .
O5 O 0.82014(6) 1.09478(8) 0.30103(3) 0.0229(2) Uani 1 1 d . . . . .
O6 O 0.87453(6) 0.95866(8) 0.36283(3) 0.0251(2) Uani 1 1 d . . . . .
C35 C 0.78036(9) 1.08590(13) 0.33292(4) 0.0264(3) Uani 1 1 d . . . . .
H35a H 0.742685 1.023743 0.328468 0.032 Uiso 1 1 calc R . . . .
H35b H 0.752808 1.156867 0.336073 0.032 Uiso 1 1 calc R . . . .
C36 C 0.83882(9) 1.06299(13) 0.36852(4) 0.0280(3) Uani 1 1 d . . . . .
H36a H 0.877290 1.124147 0.372512 0.034 Uiso 1 1 calc R . . . .
H36b H 0.813951 1.058823 0.391744 0.034 Uiso 1 1 calc R . . . .
C37 C 0.77001(9) 1.11932(13) 0.26566(4) 0.0269(3) Uani 1 1 d . . . . .
H37a H 0.799721 1.127876 0.244685 0.040 Uiso 1 1 calc GR . . . .
H37b H 0.742414 1.189437 0.268561 0.040 Uiso 1 1 calc GR . . . .
H37c H 0.733309 1.057580 0.259361 0.040 Uiso 1 1 calc GR . . . .
C38 C 0.93604(10) 0.93267(15) 0.39342(4) 0.0338(4) Uani 1 1 d . . . . .
H38a H 0.958121 0.859725 0.388275 0.051 Uiso 1 1 calc GR . . . .
H38b H 0.917062 0.929104 0.418118 0.051 Uiso 1 1 calc GR . . . .
H38c H 0.975318 0.991269 0.394958 0.051 Uiso 1 1 calc GR . . . .
N1' N 0.79906(6) 0.19400(9) 0.59082(3) 0.0149(2) Uani 1 1 d . . . . .
C1' C 0.78683(7) 0.30422(11) 0.58528(4) 0.0150(2) Uani 1 1 d . . . . .
C2' C 0.80417(7) 0.36890(11) 0.55140(4) 0.0153(3) Uani 1 1 d . . . . .
C3' C 0.78188(7) 0.32718(11) 0.51360(4) 0.0178(3) Uani 1 1 d . . . . .
H3' H 0.751173 0.261267 0.509642 0.021 Uiso 1 1 calc R . . . .
C4' C 0.80366(8) 0.38001(12) 0.48182(4) 0.0222(3) Uani 1 1 d . . . . .
H4' H 0.788360 0.349509 0.456502 0.027 Uiso 1 1 calc R . . . .
C5' C 0.84758(9) 0.47696(12) 0.48682(4) 0.0254(3) Uani 1 1 d . . . . .
H5' H 0.863624 0.512048 0.465155 0.030 Uiso 1 1 calc R . . . .
C6' C 0.86793(9) 0.52239(12) 0.52375(4) 0.0255(3) Uani 1 1 d . . . . .
H6' H 0.896997 0.589940 0.527318 0.031 Uiso 1 1 calc R . . . .
C7' C 0.84603(8) 0.46960(11) 0.55555(4) 0.0200(3) Uani 1 1 d . . . . .
H7' H 0.859689 0.502378 0.580620 0.024 Uiso 1 1 calc R . . . .
C8' C 0.74717(7) 0.35979(11) 0.61348(4) 0.0154(3) Uani 1 1 d . . . . .
C9' C 0.71849(8) 0.47086(11) 0.60906(4) 0.0195(3) Uani 1 1 d . . . . .
H9' H 0.726580 0.513886 0.587199 0.023 Uiso 1 1 calc R . . . .
C10' C 0.67879(8) 0.51873(12) 0.63585(4) 0.0240(3) Uani 1 1 d . . . . .
H10' H 0.660836 0.594012 0.632166 0.029 Uiso 1 1 calc R . . . .
C11' C 0.66494(8) 0.45860(13) 0.66781(4) 0.0240(3) Uani 1 1 d . . . . .
H11' H 0.637802 0.491881 0.686079 0.029 Uiso 1 1 calc R . . . .
C12' C 0.69150(8) 0.34847(12) 0.67269(4) 0.0206(3) Uani 1 1 d . . . . .
H12' H 0.681181 0.305444 0.694123 0.025 Uiso 1 1 calc R . . . .
C13' C 0.73283(7) 0.30075(11) 0.64668(4) 0.0173(3) Uani 1 1 d . . . . .
H13' H 0.752082 0.226388 0.651241 0.021 Uiso 1 1 calc R . . . .
C14' C 0.83778(7) 0.11926(11) 0.57292(4) 0.0149(2) Uani 1 1 d . . . . .
C15' C 0.89067(7) 0.14869(11) 0.54584(4) 0.0163(3) Uani 1 1 d . . . . .
C16' C 0.94293(7) 0.23735(11) 0.55469(4) 0.0182(3) Uani 1 1 d . . . . .
H16' H 0.945033 0.276717 0.578536 0.022 Uiso 1 1 calc R . . . .
C17' C 0.99160(8) 0.26920(12) 0.52963(5) 0.0254(3) Uani 1 1 d . . . . .
H17' H 1.025884 0.330380 0.536232 0.031 Uiso 1 1 calc R . . . .
C18' C 0.99032(10) 0.21186(13) 0.49491(5) 0.0318(4) Uani 1 1 d . . . . .
H18' H 1.023744 0.233158 0.477689 0.038 Uiso 1 1 calc R . . . .
C19' C 0.93990(10) 0.12348(13) 0.48567(5) 0.0322(4) Uani 1 1 d . . . . .
H19' H 0.938952 0.083558 0.462017 0.039 Uiso 1 1 calc R . . . .
C20' C 0.89050(9) 0.09228(12) 0.51061(4) 0.0231(3) Uani 1 1 d . . . . .
H20' H 0.855995 0.031561 0.503628 0.028 Uiso 1 1 calc R . . . .
C21' C 0.83138(7) 0.00218(11) 0.58513(4) 0.0145(2) Uani 1 1 d . . . . .
C22' C 0.77766(7) -0.02836(11) 0.60900(4) 0.0159(3) Uani 1 1 d . . . . .
H22' H 0.745112 0.028066 0.616434 0.019 Uiso 1 1 calc R . . . .
C23' C 0.77116(8) -0.13777(11) 0.62181(4) 0.0181(3) Uani 1 1 d . . . . .
H23' H 0.735000 -0.154520 0.638092 0.022 Uiso 1 1 calc R . . . .
C24' C 0.81680(8) -0.22350(11) 0.61119(4) 0.0203(3) Uani 1 1 d . . . . .
H24' H 0.811795 -0.298703 0.619707 0.024 Uiso 1 1 calc R . . . .
C25' C 0.86994(8) -0.19624(11) 0.58777(4) 0.0210(3) Uani 1 1 d . . . . .
H25' H 0.901777 -0.253671 0.580362 0.025 Uiso 1 1 calc R . . . .
C26' C 0.87735(8) -0.08655(11) 0.57500(4) 0.0180(3) Uani 1 1 d . . . . .
H26' H 0.914262 -0.070748 0.559055 0.022 Uiso 1 1 calc R . . . .
Na1' Na 0.60285(3) 0.77641(4) 0.43806(2) 0.01796(11) Uani 1 1 d . . . . .
O1' O 0.5758(4) 0.9003(8) 0.3841(3) 0.0202(10) Uani 0.55 1 d . U P A 1
O2' O 0.4715(5) 0.8387(7) 0.4309(2) 0.0263(11) Uani 0.55 1 d . U P A 1
C27' C 0.5046(4) 0.9571(7) 0.3816(2) 0.0320(12) Uani 0.55 1 d . U P A 1
H27a' H 0.487468 0.984713 0.354769 0.038 Uiso 0.55 1 calc R . P A 1
H27b' H 0.510633 1.022869 0.399326 0.038 Uiso 0.55 1 calc R . P A 1
C28' C 0.4461(4) 0.8785(7) 0.39259(19) 0.0323(13) Uani 0.55 1 d . U P A 1
H28a' H 0.396675 0.918177 0.391180 0.039 Uiso 0.55 1 calc R . P A 1
H28b' H 0.438398 0.814168 0.374267 0.039 Uiso 0.55 1 calc R . P A 1
C29' C 0.6317(3) 0.9683(9) 0.3706(3) 0.0308(12) Uani 0.55 1 d . U P A 1
H29a' H 0.638530 1.038389 0.385659 0.046 Uiso 0.55 1 calc GR . P A 1
H29b' H 0.614691 0.985938 0.343050 0.046 Uiso 0.55 1 calc GR . P A 1
H29c' H 0.680348 0.927494 0.373856 0.046 Uiso 0.55 1 calc GR . P A 1
C30' C 0.4136(4) 0.7811(5) 0.44638(19) 0.0351(12) Uani 0.55 1 d . U P A 1
H30a' H 0.399166 0.712580 0.431238 0.053 Uiso 0.55 1 calc GR . P A 1
H30b' H 0.368751 0.830111 0.445034 0.053 Uiso 0.55 1 calc GR . P A 1
H30c' H 0.432712 0.760979 0.473548 0.053 Uiso 0.55 1 calc GR . P A 1
O1" O 0.5592(6) 0.8956(12) 0.3878(5) 0.038(2) Uani 0.45 1 d . U P A 2
O2" O 0.4722(7) 0.8138(8) 0.4393(3) 0.0327(15) Uani 0.45 1 d . U P A 2
C27" C 0.4867(5) 0.9449(9) 0.3905(3) 0.051(2) Uani 0.45 1 d . U P A 2
H27a" H 0.462855 0.976028 0.364965 0.061 Uiso 0.45 1 calc R . P A 2
H27b" H 0.493642 1.007180 0.409683 0.061 Uiso 0.45 1 calc R . P A 2
C28" C 0.4371(6) 0.8577(9) 0.4027(3) 0.045(2) Uani 0.45 1 d . U P A 2
H28a" H 0.386673 0.890373 0.404782 0.054 Uiso 0.45 1 calc R . P A 2
H28b" H 0.429015 0.796432 0.383192 0.054 Uiso 0.45 1 calc R . P A 2
C29" C 0.6074(5) 0.9737(11) 0.3725(4) 0.048(2) Uani 0.45 1 d . U P A 2
H29a" H 0.610485 1.043900 0.387444 0.072 Uiso 0.45 1 calc GR . P A 2
H29b" H 0.586176 0.989290 0.345196 0.072 Uiso 0.45 1 calc GR . P A 2
H29c" H 0.658721 0.941400 0.374325 0.072 Uiso 0.45 1 calc GR . P A 2
C30" C 0.4212(5) 0.7431(7) 0.4556(2) 0.0438(17) Uani 0.45 1 d . U P A 2
H30a" H 0.400041 0.685706 0.436559 0.066 Uiso 0.45 1 calc GR . P A 2
H30b" H 0.379440 0.788602 0.462488 0.066 Uiso 0.45 1 calc GR . P A 2
H30c" H 0.448849 0.706225 0.479019 0.066 Uiso 0.45 1 calc GR . P A 2
O3' O 0.67095(6) 0.89661(9) 0.48587(3) 0.0263(2) Uani 1 1 d . . . . .
O4' O 0.61649(6) 0.68151(8) 0.49776(3) 0.0244(2) Uani 1 1 d . . . . .
C31' C 0.66171(10) 0.85884(14) 0.52351(4) 0.0305(3) Uani 1 1 d . . . . .
H31a' H 0.609967 0.878748 0.528217 0.037 Uiso 1 1 calc R . . . .
H31b' H 0.699679 0.896384 0.543584 0.037 Uiso 1 1 calc R . . . .
C32' C 0.67240(9) 0.73427(14) 0.52623(4) 0.0289(3) Uani 1 1 d . . . . .
H32a' H 0.724288 0.714221 0.521781 0.035 Uiso 1 1 calc R . . . .
H32b' H 0.666956 0.707958 0.552516 0.035 Uiso 1 1 calc R . . . .
C33' C 0.66491(12) 1.01588(14) 0.48281(6) 0.0429(4) Uani 1 1 d . . . . .
H33a' H 0.676117 1.039940 0.457547 0.064 Uiso 1 1 calc GR . . . .
H33b' H 0.701530 1.050787 0.503671 0.064 Uiso 1 1 calc GR . . . .
H33c' H 0.612926 1.039074 0.485087 0.064 Uiso 1 1 calc GR . . . .
C34' C 0.61795(12) 0.56165(13) 0.50167(5) 0.0377(4) Uani 1 1 d . . . . .
H34a' H 0.581867 0.528097 0.480279 0.057 Uiso 1 1 calc GR . . . .
H34b' H 0.603345 0.540761 0.526523 0.057 Uiso 1 1 calc GR . . . .
H34c' H 0.669622 0.533906 0.500889 0.057 Uiso 1 1 calc GR . . . .
O5' O 0.72022(6) 0.73299(8) 0.41539(3) 0.0245(2) Uani 1 1 d . . . . .
O6' O 0.58530(6) 0.60608(8) 0.40475(3) 0.0223(2) Uani 1 1 d . . . . .
C35' C 0.71781(9) 0.61794(12) 0.40324(4) 0.0255(3) Uani 1 1 d . . . . .
H35a' H 0.727412 0.567804 0.426237 0.031 Uiso 1 1 calc R . . . .
H35b' H 0.757804 0.603797 0.387310 0.031 Uiso 1 1 calc R . . . .
C36' C 0.64067(9) 0.59440(12) 0.37992(4) 0.0245(3) Uani 1 1 d . . . . .
H36a' H 0.629542 0.648065 0.357962 0.029 Uiso 1 1 calc R . . . .
H36b' H 0.639091 0.517051 0.369213 0.029 Uiso 1 1 calc R . . . .
C37' C 0.79284(9) 0.76276(15) 0.43723(5) 0.0353(4) Uani 1 1 d . . . . .
H37a' H 0.792806 0.842750 0.444176 0.053 Uiso 1 1 calc GR . . . .
H37b' H 0.832630 0.748813 0.421577 0.053 Uiso 1 1 calc GR . . . .
H37c' H 0.803080 0.717205 0.460977 0.053 Uiso 1 1 calc GR . . . .
C38' C 0.51109(9) 0.57053(13) 0.38628(5) 0.0311(4) Uani 1 1 d . . . . .
H38a' H 0.475357 0.577258 0.404608 0.047 Uiso 1 1 calc GR . . . .
H38b' H 0.513313 0.491863 0.378037 0.047 Uiso 1 1 calc GR . . . .
H38c' H 0.493626 0.618046 0.363517 0.047 Uiso 1 1 calc GR . . . .

loop_
_atom_site_aniso_label
_atom_site_aniso_U_11
_atom_site_aniso_U_22
_atom_site_aniso_U_33
_atom_site_aniso_U_23
_atom_site_aniso_U_13
_atom_site_aniso_U_12
N1 0.0135(5) 0.0139(5) 0.0176(5) -0.0013(4) 0.0021(4) 0.0025(4)
C1 0.0146(6) 0.0140(6) 0.0175(6) -0.0016(5) 0.0036(5) 0.0023(5)
C2 0.0148(6) 0.0131(6) 0.0189(6) -0.0017(5) 0.0037(5) -0.0021(5)
C3 0.0155(6) 0.0170(6) 0.0171(6) -0.0023(5) 0.0042(5) -0.0013(5)
C4 0.0169(6) 0.0197(7) 0.0212(7) 0.0008(5) 0.0008(5) 0.0006(5)
C5 0.0239(7) 0.0229(7) 0.0164(6) 0.0013(5) 0.0020(5) -0.0043(6)
C6 0.0290(7) 0.0210(7) 0.0192(7) -0.0039(5) 0.0114(6) -0.0034(6)
C7 0.0208(7) 0.0156(6) 0.0237(7) -0.0006(5) 0.0084(6) 0.0018(5)
C8 0.0153(6) 0.0146(6) 0.0266(7) -0.0033(5) 0.0038(5) 0.0026(5)
C9 0.0175(7) 0.0203(7) 0.0394(9) 0.0026(6) 0.0058(6) -0.0001(5)
C10 0.0182(7) 0.0286(8) 0.0631(12) 0.0023(8) 0.0079(7) -0.0046(6)
C11 0.0154(7) 0.0375(9) 0.0604(12) -0.0064(8) -0.0071(7) -0.0017(7)
C12 0.0237(8) 0.0356(9) 0.0344(9) -0.0067(7) -0.0066(6) 0.0042(7)
C13 0.0179(7) 0.0260(7) 0.0254(7) -0.0047(6) 0.0011(6) 0.0021(6)
C14 0.0148(6) 0.0139(6) 0.0162(6) -0.0015(5) 0.0030(5) 0.0020(5)
C15 0.0135(6) 0.0152(6) 0.0164(6) -0.0002(5) 0.0040(5) -0.0016(5)
C16 0.0144(6) 0.0244(7) 0.0245(7) -0.0057(6) 0.0054(5) -0.0009(5)
C17 0.0243(7) 0.0366(8) 0.0191(7) -0.0106(6) 0.0071(6) -0.0064(6)
C18 0.0262(8) 0.0378(9) 0.0157(7) 0.0011(6) -0.0023(6) -0.0084(6)
C19 0.0201(7) 0.0305(8) 0.0266(8) 0.0038(6) -0.0017(6) 0.0048(6)
C20 0.0189(7) 0.0216(7) 0.0212(7) -0.0022(5) 0.0033(5) 0.0035(5)
C21 0.0174(6) 0.0118(6) 0.0181(6) -0.0004(5) 0.0032(5) 0.0021(5)
C22 0.0168(6) 0.0214(7) 0.0198(7) 0.0018(5) 0.0019(5) -0.0005(5)
C23 0.0256(7) 0.0254(7) 0.0158(6) 0.0018(5) 0.0006(5) -0.0007(6)
C24 0.0275(7) 0.0240(7) 0.0199(7) 0.0025(6) 0.0089(6) -0.0021(6)
C25 0.0182(7) 0.0173(6) 0.0254(7) 0.0012(5) 0.0065(5) -0.0014(5)
C26 0.0181(6) 0.0144(6) 0.0189(6) -0.0013(5) 0.0019(5) -0.0005(5)
Na1 0.0159(3) 0.0182(3) 0.0222(3) -0.0007(2) -0.0005(2) 0.0000(2)
O1 0.0207(5) 0.0248(5) 0.0355(6) -0.0022(4) -0.0010(4) -0.0050(4)
O2 0.0217(6) 0.0304(6) 0.0624(8) 0.0134(6) 0.0053(5) 0.0037(5)
C27 0.0213(8) 0.0412(10) 0.0460(10) 0.0102(8) -0.0017(7) -0.0084(7)
C28 0.0236(8) 0.0444(11) 0.0664(13) 0.0053(9) 0.0135(8) 0.0044(7)
C29 0.0422(11) 0.0245(9) 0.0764(14) -0.0015(9) 0.0166(10) -0.0107(8)
C30 0.0549(12) 0.0313(9) 0.0635(13) 0.0103(9) 0.0205(10) 0.0186(9)
O3 0.0210(5) 0.0209(5) 0.0208(5) 0.0005(4) 0.0035(4) -0.0041(4)
O4 0.0336(6) 0.0207(5) 0.0213(5) -0.0046(4) 0.0101(4) -0.0092(4)
C31 0.0235(7) 0.0231(7) 0.0221(7) -0.0044(6) 0.0023(6) -0.0060(6)
C32 0.0315(8) 0.0201(7) 0.0226(7) -0.0068(6) 0.0067(6) -0.0087(6)
C33 0.0292(8) 0.0268(8) 0.0273(8) 0.0044(6) 0.0116(6) -0.0019(6)
C34 0.0458(10) 0.0280(8) 0.0267(8) -0.0035(6) 0.0172(7) -0.0124(7)
O5 0.0196(5) 0.0236(5) 0.0243(5) 0.0024(4) 0.0006(4) 0.0050(4)
O6 0.0289(6) 0.0213(5) 0.0215(5) -0.0018(4) -0.0056(4) 0.0063(4)
C35 0.0254(8) 0.0258(8) 0.0283(8) 0.0015(6) 0.0058(6) 0.0074(6)
C36 0.0343(8) 0.0228(7) 0.0256(8) -0.0037(6) 0.0020(6) 0.0051(6)
C37 0.0240(7) 0.0267(8) 0.0281(8) 0.0070(6) -0.0007(6) 0.0065(6)
C38 0.0328(9) 0.0418(9) 0.0228(8) 0.0011(7) -0.0062(6) 0.0087(7)
N1' 0.0147(5) 0.0148(5) 0.0151(5) -0.0008(4) 0.0021(4) -0.0002(4)
C1' 0.0141(6) 0.0148(6) 0.0156(6) -0.0005(5) 0.0010(5) 0.0004(5)
C2' 0.0146(6) 0.0147(6) 0.0163(6) 0.0014(5) 0.0020(5) 0.0036(5)
C3' 0.0165(6) 0.0166(6) 0.0192(6) 0.0005(5) 0.0003(5) 0.0015(5)
C4' 0.0247(7) 0.0251(7) 0.0159(6) 0.0019(5) 0.0005(5) 0.0059(6)
C5' 0.0300(8) 0.0245(7) 0.0232(7) 0.0096(6) 0.0094(6) 0.0042(6)
C6' 0.0296(8) 0.0160(7) 0.0318(8) 0.0028(6) 0.0079(6) -0.0037(6)
C7' 0.0224(7) 0.0175(6) 0.0198(7) -0.0014(5) 0.0027(5) -0.0005(5)
C8' 0.0116(6) 0.0169(6) 0.0165(6) -0.0027(5) -0.0004(5) 0.0000(5)
C9' 0.0171(6) 0.0188(6) 0.0216(7) -0.0010(5) 0.0003(5) 0.0026(5)
C10' 0.0183(7) 0.0208(7) 0.0313(8) -0.0065(6) 0.0002(6) 0.0065(5)
C11' 0.0151(6) 0.0314(8) 0.0256(7) -0.0118(6) 0.0044(6) 0.0028(6)
C12' 0.0156(6) 0.0282(7) 0.0183(6) -0.0042(6) 0.0036(5) -0.0035(5)
C13' 0.0145(6) 0.0176(6) 0.0196(6) -0.0029(5) 0.0021(5) -0.0005(5)
C14' 0.0161(6) 0.0155(6) 0.0132(6) -0.0007(5) 0.0027(5) 0.0003(5)
C15' 0.0165(6) 0.0146(6) 0.0181(6) 0.0040(5) 0.0041(5) 0.0048(5)
C16' 0.0157(6) 0.0186(6) 0.0204(7) 0.0034(5) 0.0027(5) 0.0040(5)
C17' 0.0187(7) 0.0219(7) 0.0366(8) 0.0073(6) 0.0075(6) 0.0021(6)
C18' 0.0370(9) 0.0282(8) 0.0371(9) 0.0095(7) 0.0258(7) 0.0052(7)
C19' 0.0485(10) 0.0276(8) 0.0260(8) -0.0001(6) 0.0216(7) 0.0060(7)
C20' 0.0319(8) 0.0172(7) 0.0220(7) -0.0003(5) 0.0096(6) 0.0018(6)
C21' 0.0153(6) 0.0160(6) 0.0115(6) -0.0016(5) 0.0003(5) -0.0013(5)
C22' 0.0148(6) 0.0183(6) 0.0141(6) -0.0014(5) 0.0011(5) 0.0000(5)
C23' 0.0185(6) 0.0220(7) 0.0135(6) 0.0011(5) 0.0016(5) -0.0041(5)
C24' 0.0283(7) 0.0133(6) 0.0184(6) 0.0014(5) 0.0015(6) -0.0034(5)
C25' 0.0268(7) 0.0147(6) 0.0217(7) -0.0027(5) 0.0053(6) 0.0027(5)
C26' 0.0206(7) 0.0167(6) 0.0178(6) -0.0006(5) 0.0063(5) 0.0010(5)
Na1' 0.0187(3) 0.0176(3) 0.0163(3) -0.0021(2) -0.0006(2) 0.0007(2)
O1' 0.020(2) 0.017(2) 0.0236(19) 0.0072(13) 0.0043(15) 0.0026(16)
O2' 0.0191(16) 0.039(3) 0.021(3) 0.0021(15) 0.0011(18) 0.0043(17)
C27' 0.030(2) 0.029(2) 0.037(3) 0.0124(17) 0.0076(17) 0.0157(19)
C28' 0.022(2) 0.047(4) 0.027(2) 0.0112(19) -0.0008(18) 0.012(2)
C29' 0.030(2) 0.032(2) 0.031(2) 0.0098(17) 0.006(2) -0.008(2)
C30' 0.025(2) 0.050(3) 0.032(2) -0.004(2) 0.0101(18) -0.002(2)
O1" 0.051(5) 0.028(2) 0.031(4) 0.009(2) -0.004(4) -0.006(3)
O2" 0.020(2) 0.045(4) 0.030(4) -0.008(2) -0.005(3) 0.004(3)
C27" 0.052(4) 0.033(3) 0.058(5) 0.011(3) -0.015(3) 0.014(3)
C28" 0.033(3) 0.036(3) 0.057(5) 0.001(3) -0.014(3) 0.015(3)
C29" 0.073(6) 0.036(3) 0.030(3) 0.008(2) 0.000(4) -0.013(5)
C30" 0.026(3) 0.060(5) 0.048(4) -0.024(3) 0.014(3) -0.010(3)
O3' 0.0335(6) 0.0236(5) 0.0207(5) -0.0046(4) 0.0013(4) -0.0052(4)
O4' 0.0297(6) 0.0227(5) 0.0186(5) 0.0004(4) -0.0017(4) -0.0004(4)
C31' 0.0345(9) 0.0385(9) 0.0183(7) -0.0093(6) 0.0038(6) -0.0110(7)
C32' 0.0273(8) 0.0404(9) 0.0168(7) 0.0014(6) -0.0020(6) -0.0028(7)
C33' 0.0578(12) 0.0244(8) 0.0439(10) -0.0075(7) 0.0019(9) -0.0085(8)
C34' 0.0588(12) 0.0241(8) 0.0288(8) 0.0056(7) 0.0037(8) 0.0017(8)
O5' 0.0201(5) 0.0217(5) 0.0311(5) -0.0007(4) 0.0031(4) 0.0020(4)
O6' 0.0243(5) 0.0219(5) 0.0199(5) -0.0052(4) 0.0018(4) -0.0020(4)
C35' 0.0299(8) 0.0206(7) 0.0280(8) 0.0036(6) 0.0106(6) 0.0069(6)
C36' 0.0384(9) 0.0190(7) 0.0171(7) -0.0020(5) 0.0072(6) 0.0025(6)
C37' 0.0198(8) 0.0406(9) 0.0448(10) -0.0015(8) 0.0036(7) -0.0020(7)
C38' 0.0291(8) 0.0243(8) 0.0357(9) -0.0100(6) -0.0064(7) 0.0003(6)

loop_
_atom_type_symbol
_atom_type_description
_atom_type_scat_dispersion_real
_atom_type_scat_dispersion_imag
_atom_type_scat_source
C C 0.0033 0.0016 'International Tables Vol C Tables 4.2.6.8 and 6.1.1.4'
H H 0.0000 0.0000 'International Tables Vol C Tables 4.2.6.8 and 6.1.1.4'
N N 0.0061 0.0033 'International Tables Vol C Tables 4.2.6.8 and 6.1.1.4'
Na Na 0.0362 0.0249 'International Tables Vol C Tables 4.2.6.8 and 6.1.1.4'
O O 0.0106 0.0060 'International Tables Vol C Tables 4.2.6.8 and 6.1.1.4'

loop_
_geom_angle_atom_site_label_1
_geom_angle_atom_site_label_2
_geom_angle_atom_site_label_3
_geom_angle
_geom_angle_site_symmetry_1
_geom_angle_site_symmetry_3
_geom_angle_publ_flag
C14 N1 C1 132.84(11) . . ?
N1 C1 C2 125.13(11) . . ?
N1 C1 C8 114.83(11) . . ?
C8 C1 C2 119.21(11) . . ?
C3 C2 C1 120.21(11) . . ?
C7 C2 C1 123.02(12) . . ?
C7 C2 C3 116.73(12) . . ?
C4 C3 C2 122.09(12) . . ?
C3 C4 C5 119.92(13) . . ?
C6 C5 C4 119.25(13) . . ?
C7 C6 C5 120.45(13) . . ?
C6 C7 C2 121.55(13) . . ?
C9 C8 C1 123.66(13) . . ?
C9 C8 C13 115.58(13) . . ?
C13 C8 C1 120.74(12) . . ?
C10 C9 C8 121.48(15) . . ?
C11 C10 C9 121.51(16) . . ?
C10 C11 C12 118.40(15) . . ?
C11 C12 C13 120.71(16) . . ?
C12 C13 C8 122.31(14) . . ?
N1 C14 C15 125.40(11) . . ?
N1 C14 C21 115.69(11) . . ?
C21 C14 C15 118.90(11) . . ?
C16 C15 C14 120.76(12) . . ?
C16 C15 C20 117.16(12) . . ?
C20 C15 C14 122.08(11) . . ?
C17 C16 C15 121.49(13) . . ?
C18 C17 C16 120.41(13) . . ?
C17 C18 C19 119.34(13) . . ?
C18 C19 C20 120.11(13) . . ?
C19 C20 C15 121.49(13) . . ?
C22 C21 C14 120.47(12) . . ?
C26 C21 C14 123.46(12) . . ?
C26 C21 C22 116.02(12) . . ?
C23 C22 C21 121.86(13) . . ?
C22 C23 C24 121.07(13) . . ?
C25 C24 C23 118.16(13) . . ?
C26 C25 C24 121.24(13) . . ?
C25 C26 C21 121.58(12) . . ?
O2 Na1 O1 70.96(4) . . ?
O2 Na1 O3 104.16(5) . . ?
O2 Na1 O4 112.78(4) . . ?
O2 Na1 O6 93.11(4) . . ?
O3 Na1 O1 96.19(4) . . ?
O3 Na1 O4 70.06(3) . . ?
O3 Na1 O6 153.99(4) . . ?
O4 Na1 O1 166.20(4) . . ?
O5 Na1 O1 86.68(4) . . ?
O5 Na1 O2 147.33(5) . . ?
O5 Na1 O3 101.61(4) . . ?
O5 Na1 O4 94.66(4) . . ?
O5 Na1 O6 70.92(4) . . ?
O6 Na1 O1 107.89(4) . . ?
O6 Na1 O4 85.45(4) . . ?
C27 O1 Na1 110.85(9) . . ?
C27 O1 C29 110.48(13) . . ?
C29 O1 Na1 120.62(10) . . ?
C28 O2 Na1 112.66(10) . . ?
C30 O2 Na1 128.39(12) . . ?
C30 O2 C28 112.53(14) . . ?
O1 C27 C28 109.87(14) . . ?
O2 C28 C27 110.10(14) . . ?
C31 O3 Na1 115.57(8) . . ?
C31 O3 C33 112.03(11) . . ?
C33 O3 Na1 125.09(8) . . ?
C32 O4 Na1 108.38(8) . . ?
C34 O4 Na1 122.36(9) . . ?
C34 O4 C32 111.89(11) . . ?
O3 C31 C32 108.36(11) . . ?
O4 C32 C31 108.13(11) . . ?
C35 O5 Na1 111.07(8) . . ?
C37 O5 Na1 114.59(8) . . ?
C37 O5 C35 111.96(11) . . ?
C36 O6 Na1 112.07(8) . . ?
C36 O6 C38 112.76(11) . . ?
C38 O6 Na1 116.56(9) . . ?
O5 C35 C36 107.21(12) . . ?
O6 C36 C35 107.67(12) . . ?
C1' N1' C14' 131.61(11) . . ?
N1' C1' C2' 124.78(11) . . ?
N1' C1' C8' 115.43(11) . . ?
C8' C1' C2' 119.56(11) . . ?
C3' C2' C1' 120.24(12) . . ?
C3' C2' C7' 117.16(12) . . ?
C7' C2' C1' 122.53(12) . . ?
C4' C3' C2' 121.45(13) . . ?
C5' C4' C3' 120.29(13) . . ?
C4' C5' C6' 119.39(13) . . ?
C5' C6' C7' 120.29(13) . . ?
C6' C7' C2' 121.31(13) . . ?
C9' C8' C1' 123.64(12) . . ?
C9' C8' C13' 116.03(12) . . ?
C13' C8' C1' 120.28(11) . . ?
C10' C9' C8' 121.65(13) . . ?
C11' C10' C9' 121.05(13) . . ?
C10' C11' C12' 118.69(13) . . ?
C13' C12' C11' 120.78(13) . . ?
C12' C13' C8' 121.77(13) . . ?
N1' C14' C15' 124.97(11) . . ?
N1' C14' C21' 114.82(11) . . ?
C21' C14' C15' 119.89(11) . . ?
C16' C15' C14' 120.27(12) . . ?
C20' C15' C14' 122.81(12) . . ?
C20' C15' C16' 116.91(12) . . ?
C17' C16' C15' 121.85(13) . . ?
C16' C17' C18' 120.08(14) . . ?
C19' C18' C17' 119.22(14) . . ?
C18' C19' C20' 120.71(14) . . ?
C19' C20' C15' 121.21(14) . . ?
C22' C21' C14' 120.52(11) . . ?
C26' C21' C14' 123.82(12) . . ?
C26' C21' C22' 115.66(12) . . ?
C23' C22' C21' 122.12(12) . . ?
C22' C23' C24' 120.96(12) . . ?
C25' C24' C23' 118.26(12) . . ?
C26' C25' C24' 121.24(13) . . ?
C25' C26' C21' 121.75(12) . . ?
O1' Na1' O2' 70.77(19) . . ?
O1' Na1' O5' 86.47(16) . . ?
O1" Na1' O2" 72.3(3) . . ?
O1" Na1' O3' 103.4(4) . . ?
O1" Na1' O4' 161.8(3) . . ?
O1" Na1' O5' 94.4(2) . . ?
O1" Na1' O6' 99.0(4) . . ?
O2" Na1' O5' 162.1(3) . . ?
O3' Na1' O1' 101.2(3) . . ?
O3' Na1' O2' 104.7(2) . . ?
O3' Na1' O2" 104.8(3) . . ?
O3' Na1' O5' 89.75(4) . . ?
O4' Na1' O1' 168.3(2) . . ?
O4' Na1' O2' 100.77(13) . . ?
O4' Na1' O2" 91.32(17) . . ?
O4' Na1' O3' 72.60(4) . . ?
O4' Na1' O5' 103.18(4) . . ?
O5' Na1' O2' 154.87(16) . . ?
O6' Na1' O1' 98.7(3) . . ?
O6' Na1' O2' 99.9(2) . . ?
O6' Na1' O2" 97.3(3) . . ?
O6' Na1' O3' 152.33(4) . . ?
O6' Na1' O4' 90.64(4) . . ?
O6' Na1' O5' 72.43(4) . . ?
C27' O1' Na1' 113.4(5) . . ?
C29' O1' Na1' 124.0(7) . . ?
C29' O1' C27' 112.0(7) . . ?
C28' O2' Na1' 110.0(5) . . ?
C28' O2' C30' 112.7(6) . . ?
C30' O2' Na1' 124.4(4) . . ?
O1' C27' C28' 109.8(6) . . ?
O2' C28' C27' 109.2(6) . . ?
C27" O1" Na1' 113.0(7) . . ?
C29" O1" Na1' 123.1(9) . . ?
C29" O1" C27" 111.4(10) . . ?
C28" O2" Na1' 109.3(7) . . ?
C28" O2" C30" 111.4(8) . . ?
C30" O2" Na1' 126.2(6) . . ?
O1" C27" C28" 108.8(8) . . ?
O2" C28" C27" 109.1(8) . . ?
C31' O3' Na1' 109.55(8) . . ?
C33' O3' Na1' 121.69(10) . . ?
C33' O3' C31' 111.30(12) . . ?
C32' O4' Na1' 111.18(8) . . ?
C32' O4' C34' 111.90(12) . . ?
C34' O4' Na1' 124.09(9) . . ?
O3' C31' C32' 109.69(12) . . ?
O4' C32' C31' 109.05(12) . . ?
C35' O5' Na1' 108.61(8) . . ?
C37' O5' Na1' 121.71(9) . . ?
C37' O5' C35' 111.95(12) . . ?
C36' O6' Na1' 109.99(8) . . ?
C38' O6' Na1' 121.05(9) . . ?
C38' O6' C36' 112.16(11) . . ?
O5' C35' C36' 108.54(11) . . ?
O6' C36' C35' 108.34(11) . . ?

loop_
_geom_bond_atom_site_label_1
_geom_bond_atom_site_label_2
_geom_bond_distance
_geom_bond_site_symmetry_2
_geom_bond_publ_flag
N1 C1 1.3356(17) . ?
N1 C14 1.3333(16) . ?
C1 C2 1.4888(18) . ?
C1 C8 1.4711(18) . ?
C2 C3 1.4030(18) . ?
C2 C7 1.4027(18) . ?
C3 C4 1.3859(18) . ?
C4 C5 1.3911(19) . ?
C5 C6 1.388(2) . ?
C6 C7 1.388(2) . ?
C8 C9 1.411(2) . ?
C8 C13 1.413(2) . ?
C9 C10 1.390(2) . ?
C10 C11 1.381(3) . ?
C11 C12 1.383(3) . ?
C12 C13 1.388(2) . ?
C14 C15 1.4938(17) . ?
C14 C21 1.4638(18) . ?
C15 C16 1.3963(18) . ?
C15 C20 1.3983(18) . ?
C16 C17 1.384(2) . ?
C17 C18 1.383(2) . ?
C18 C19 1.384(2) . ?
C19 C20 1.388(2) . ?
C21 C22 1.4174(18) . ?
C21 C26 1.4131(18) . ?
C22 C23 1.3810(19) . ?
C23 C24 1.395(2) . ?
C24 C25 1.390(2) . ?
C25 C26 1.3874(19) . ?
Na1 O1 2.4113(11) . ?
Na1 O2 2.3402(12) . ?
Na1 O3 2.3599(11) . ?
Na1 O4 2.4048(11) . ?
Na1 O5 2.3288(11) . ?
Na1 O6 2.3832(11) . ?
O1 C27 1.4160(19) . ?
O1 C29 1.435(2) . ?
O2 C28 1.424(2) . ?
O2 C30 1.395(2) . ?
C27 C28 1.467(3) . ?
O3 C31 1.4261(16) . ?
O3 C33 1.4278(17) . ?
O4 C32 1.4274(16) . ?
O4 C34 1.4262(17) . ?
C31 C32 1.497(2) . ?
O5 C35 1.4230(18) . ?
O5 C37 1.4209(17) . ?
O6 C36 1.4210(17) . ?
O6 C38 1.4225(17) . ?
C35 C36 1.499(2) . ?
N1' C1' 1.3349(16) . ?
N1' C14' 1.3419(16) . ?
C1' C2' 1.4869(18) . ?
C1' C8' 1.4639(18) . ?
C2' C3' 1.4008(18) . ?
C2' C7' 1.4019(18) . ?
C3' C4' 1.3872(19) . ?
C4' C5' 1.384(2) . ?
C5' C6' 1.386(2) . ?
C6' C7' 1.388(2) . ?
C8' C9' 1.4121(18) . ?
C8' C13' 1.4153(18) . ?
C9' C10' 1.387(2) . ?
C10' C11' 1.383(2) . ?
C11' C12' 1.390(2) . ?
C12' C13' 1.3846(19) . ?
C14' C15' 1.4861(18) . ?
C14' C21' 1.4639(18) . ?
C15' C16' 1.4016(19) . ?
C15' C20' 1.4001(19) . ?
C16' C17' 1.386(2) . ?
C17' C18' 1.387(2) . ?
C18' C19' 1.381(2) . ?
C19' C20' 1.390(2) . ?
C21' C22' 1.4192(18) . ?
C21' C26' 1.4148(18) . ?
C22' C23' 1.3850(19) . ?
C23' C24' 1.3912(19) . ?
C24' C25' 1.390(2) . ?
C25' C26' 1.3900(19) . ?
Na1' O1' 2.372(10) . ?
Na1' O2' 2.418(9) . ?
Na1' O1" 2.281(14) . ?
Na1' O2" 2.370(12) . ?
Na1' O3' 2.3627(11) . ?
Na1' O4' 2.3448(11) . ?
Na1' O5' 2.4110(11) . ?
Na1' O6' 2.3263(11) . ?
O1' C27' 1.423(8) . ?
O1' C29' 1.422(8) . ?
O2' C28' 1.417(6) . ?
O2' C30' 1.419(8) . ?
C27' C28' 1.495(7) . ?
O1" C27" 1.434(11) . ?
O1" C29" 1.427(11) . ?
O2" C28" 1.420(8) . ?
O2" C30" 1.426(10) . ?
C27" C28" 1.470(10) . ?
O3' C31' 1.4251(18) . ?
O3' C33' 1.422(2) . ?
O4' C32' 1.4222(17) . ?
O4' C34' 1.4290(19) . ?
C31' C32' 1.492(2) . ?
O5' C35' 1.4286(17) . ?
O5' C37' 1.4238(18) . ?
O6' C36' 1.4266(17) . ?
O6' C38' 1.4265(18) . ?
C35' C36' 1.493(2) . ?
